data_1543659
loop_
_publ_author_name
'Qi, Xiao-Jin'
'Yuan, Bing-Nian'
'Zhang, Kang-Long'

_publ_section_title
;
 Poly[bis[\m-4-(4-carboxyphenoxy)benzoato](\m-4,4'-oxydibenzoato)bis[\m-3-(pyridin-4-yl)-5-(pyridin-3-yl)-1<i>H</i>-1,2,4-triazole]dicadmium(II)]
;
_journal_issue 7
_journal_name_full IUCrData
_journal_page_first x161092
_journal_paper_doi 10.1107/S2414314616010920
_journal_volume 1
_journal_year 2016
_chemical_formula_iupac '[Cd2 (C14 H8 O5) (C14 H9 O5)2 (C12 H9 N5)2]'
_chemical_formula_moiety 'C66 H44 Cd2 N10 O15'
_chemical_formula_sum 'C66 H44 Cd2 N10 O15'
_chemical_formula_weight 1441.91
_chemical_name_systematic
Poly[bis[\m-4-(4-carboxyphenoxy)benzoato](\m-4,4'-oxydibenzoato)bis[\m-3-(pyridin-4-yl)-5-(pyridin-3-yl)-1<i>H</i>-1,2,4-triazole]dicadmium(II)]
_space_group_IT_number 15
_symmetry_cell_setting monoclinic
_symmetry_space_group_name_Hall '-C 2yc'
_symmetry_space_group_name_H-M 'C 1 2/c 1'
_atom_sites_solution_hydrogens geom
_atom_sites_solution_primary direct
_atom_sites_solution_secondary difmap
_audit_creation_method SHELXL-97
_cell_angle_alpha 90.00
_cell_angle_beta 108.428(3)
_cell_angle_gamma 90.00
_cell_formula_units_Z 4
_cell_length_a 27.471(3)
_cell_length_b 7.4230(6)
_cell_length_c 31.425(3)
_cell_measurement_reflns_used 3641
_cell_measurement_temperature 298(2)
_cell_measurement_theta_max 24.312
_cell_measurement_theta_min 2.382
_cell_volume 6079.5(10)
_computing_cell_refinement
;
SAINT (Bruker, 2007)
;
_computing_data_collection
;
SMART (Bruker, 2007)
;
_computing_data_reduction
;
SAINT (Bruker, 2007)
;
_computing_molecular_graphics
;
SHELXTL (Sheldrick, 2008)
;
_computing_publication_material
;
SHELXTL (Sheldrick, 2008)
;
_computing_structure_refinement
;
SHELXTL (Sheldrick, 2008)
;
_computing_structure_solution
;
SHELXTL (Sheldrick, 2008)
;
_diffrn_ambient_temperature 298(2)
_diffrn_measured_fraction_theta_full 0.995
_diffrn_measured_fraction_theta_max 0.995
_diffrn_measurement_device_type 'Bruker SMART 1000 CCD area-detector'
_diffrn_measurement_method 'phi and omega scans'
_diffrn_radiation_monochromator graphite
_diffrn_radiation_source 'fine-focus sealed tube'
_diffrn_radiation_type MoK\a
_diffrn_radiation_wavelength 0.71073
_diffrn_reflns_av_R_equivalents 0.0601
_diffrn_reflns_av_sigmaI/netI 0.0725
_diffrn_reflns_limit_h_max 32
_diffrn_reflns_limit_h_min -31
_diffrn_reflns_limit_k_max 8
_diffrn_reflns_limit_k_min -8
_diffrn_reflns_limit_l_max 32
_diffrn_reflns_limit_l_min -37
_diffrn_reflns_number 14594
_diffrn_reflns_theta_full 25.02
_diffrn_reflns_theta_max 25.02
_diffrn_reflns_theta_min 2.38
_exptl_absorpt_coefficient_mu 0.778
_exptl_absorpt_correction_T_max 0.92
_exptl_absorpt_correction_T_min 0.86
_exptl_absorpt_correction_type multi-scan
_exptl_absorpt_process_details
;
(SADABS; Bruker, 2007)
;
_exptl_crystal_colour colorless
_exptl_crystal_density_diffrn 1.575
_exptl_crystal_density_method 'not measured'
_exptl_crystal_description block
_exptl_crystal_F_000 2904
_exptl_crystal_size_max 0.20
_exptl_crystal_size_mid 0.14
_exptl_crystal_size_min 0.11
_refine_diff_density_max 0.649
_refine_diff_density_min -0.684
_refine_ls_extinction_method none
_refine_ls_goodness_of_fit_ref 1.043
_refine_ls_hydrogen_treatment constr
_refine_ls_matrix_type full
_refine_ls_number_parameters 421
_refine_ls_number_reflns 5323
_refine_ls_number_restraints 0
_refine_ls_restrained_S_all 1.043
_refine_ls_R_factor_all 0.0767
_refine_ls_R_factor_gt 0.0467
_refine_ls_shift/su_max 0.000
_refine_ls_shift/su_mean 0.000
_refine_ls_structure_factor_coef Fsqd
_refine_ls_weighting_details 'calc w=1/[\s^2^(Fo^2^)+(0.0453P)^2^+0.9862P] where P=(Fo^2^+2Fc^2^)/3'
_refine_ls_weighting_scheme calc
_refine_ls_wR_factor_gt 0.0966
_refine_ls_wR_factor_ref 0.1074
_reflns_number_gt 3773
_reflns_number_total 5323
_reflns_threshold_expression >2sigma(I)
_cod_data_source_file xu4008sup1.cif
_cod_data_source_block I
_cod_original_cell_volume 6079.5(9)
_cod_original_sg_symbol_H-M 'C 2/c'
_cod_database_code 1543659

loop_
_symmetry_equiv_pos_as_xyz
'x, y, z'
'-x, y, -z+1/2'
'x+1/2, y+1/2, z'
'-x+1/2, y+1/2, -z+1/2'
'-x, -y, -z'
'x, -y, z-1/2'
'-x+1/2, -y+1/2, -z'
'x+1/2, -y+1/2, z-1/2'

loop_
_atom_site_type_symbol
_atom_site_label
_atom_site_fract_x
_atom_site_fract_y
_atom_site_fract_z
_atom_site_U_iso_or_equiv
_atom_site_adp_type
_atom_site_calc_flag
_atom_site_refinement_flags
_atom_site_occupancy
_atom_site_symmetry_multiplicity
Cd Cd1 0.289097(11) 0.46259(5) 0.030672(11) 0.02920(13) Uani d . 1 1
N N1 0.07438(13) 0.7187(5) -0.01858(12) 0.0294(9) Uani d . 1 1
H H1 0.0956 0.7252 -0.0336 0.035 Uiso calc R 1 1
N N2 0.02470(13) 0.7750(5) -0.03350(12) 0.0297(9) Uani d . 1 1
N N3 0.04482(12) 0.6626(5) 0.03668(11) 0.0267(9) Uani d . 1 1
N N4 0.22153(13) 0.4928(5) 0.05906(12) 0.0293(10) Uani d . 1 1
N N5 0.36097(13) 0.3577(6) 0.01178(12) 0.0329(10) Uani d . 1 1
O O1 0.28217(12) 0.1455(5) 0.04089(10) 0.0358(8) Uani d . 1 1
O O2 0.23531(11) -0.0955(5) 0.03804(10) 0.0361(8) Uani d . 1 1
O O3 0.42338(18) 0.7322(6) 0.35543(14) 0.0800(14) Uani d . 1 1
O O4 0.47900(14) 0.5180(5) 0.38766(13) 0.0539(10) Uani d . 1 1
H H4 0.4907 0.5968 0.4064 0.081 Uiso calc R 1 1
O O5 0.32055(18) 0.0274(6) 0.24857(12) 0.0777(15) Uani d . 1 1
O O6 0.35603(11) 0.7166(5) 0.06091(10) 0.0342(8) Uani d . 1 1
O O7 0.33973(12) 0.5070(5) 0.10412(10) 0.0381(9) Uani d . 1 1
O O8 0.5000 0.9873(7) 0.2500 0.090(2) Uani d S 1 2
C C1 0.00927(15) 0.7377(6) 0.00170(15) 0.0281(11) Uani d . 1 1
C C2 0.08526(15) 0.6516(6) 0.02293(14) 0.0251(10) Uani d . 1 1
C C3 0.17640(15) 0.5611(6) 0.03435(14) 0.0300(11) Uani d . 1 1
H H3 0.1727 0.5992 0.0053 0.036 Uiso calc R 1 1
C C4 0.13503(15) 0.5775(6) 0.05022(14) 0.0271(11) Uani d . 1 1
C C5 0.14072(18) 0.5158(7) 0.09313(15) 0.0409(14) Uani d . 1 1
H H5 0.1134 0.5217 0.1046 0.049 Uiso calc R 1 1
C C6 0.18669(18) 0.4467(8) 0.11829(16) 0.0470(15) Uani d . 1 1
H H6 0.1912 0.4054 0.1472 0.056 Uiso calc R 1 1
C C7 0.22616(18) 0.4386(7) 0.10063(16) 0.0382(13) Uani d . 1 1
H H7 0.2576 0.3933 0.1184 0.046 Uiso calc R 1 1
C C8 0.37231(16) 0.3992(7) -0.02542(15) 0.0333(12) Uani d . 1 1
H H8 0.3474 0.4559 -0.0488 0.040 Uiso calc R 1 1
C C9 0.41953(16) 0.3614(7) -0.03072(15) 0.0359(12) Uani d . 1 1
H H9 0.4259 0.3930 -0.0571 0.043 Uiso calc R 1 1
C C10 0.45670(16) 0.2770(6) 0.00319(14) 0.0274(11) Uani d . 1 1
C C11 0.44514(17) 0.2305(7) 0.04141(16) 0.0358(12) Uani d . 1 1
H H11 0.4692 0.1722 0.0650 0.043 Uiso calc R 1 1
C C12 0.39741(18) 0.2718(7) 0.04391(17) 0.0400(13) Uani d . 1 1
H H12 0.3899 0.2378 0.0696 0.048 Uiso calc R 1 1
C C13 0.26637(16) 0.0196(7) 0.06003(15) 0.0281(11) Uani d . 1 1
C C14 0.28350(16) 0.0110(6) 0.11004(14) 0.0293(11) Uani d . 1 1
C C15 0.32486(16) 0.1127(7) 0.13509(14) 0.0302(11) Uani d . 1 1
H H15 0.3438 0.1778 0.1206 0.036 Uiso calc R 1 1
C C16 0.33845(17) 0.1191(7) 0.18129(15) 0.0364(12) Uani d . 1 1
H H16 0.3668 0.1859 0.1978 0.044 Uiso calc R 1 1
C C17 0.3099(2) 0.0266(8) 0.20264(16) 0.0498(15) Uani d . 1 1
C C18 0.2697(2) -0.0800(9) 0.17870(17) 0.0587(17) Uani d . 1 1
H H18 0.2514 -0.1467 0.1936 0.070 Uiso calc R 1 1
C C19 0.25647(19) -0.0883(8) 0.13231(16) 0.0464(14) Uani d . 1 1
H H19 0.2293 -0.1608 0.1161 0.056 Uiso calc R 1 1
C C20 0.4371(2) 0.5775(9) 0.35748(18) 0.0476(15) Uani d . 1 1
C C21 0.40777(19) 0.4321(8) 0.32755(15) 0.0398(13) Uani d . 1 1
C C22 0.3641(2) 0.4764(9) 0.29242(19) 0.0603(17) Uani d . 1 1
H H22 0.3544 0.5964 0.2870 0.072 Uiso calc R 1 1
C C23 0.3352(2) 0.3426(11) 0.2656(2) 0.0687(19) Uani d . 1 1
H H23 0.3056 0.3721 0.2424 0.082 Uiso calc R 1 1
C C24 0.3501(2) 0.1671(9) 0.27310(17) 0.0544(17) Uani d . 1 1
C C25 0.3937(2) 0.1211(9) 0.30754(18) 0.0581(16) Uani d . 1 1
H H25 0.4041 0.0016 0.3126 0.070 Uiso calc R 1 1
C C26 0.4211(2) 0.2561(8) 0.33417(17) 0.0524(15) Uani d . 1 1
H H26 0.4502 0.2258 0.3578 0.063 Uiso calc R 1 1
C C27 0.36363(15) 0.6449(7) 0.09910(15) 0.0288(11) Uani d . 1 1
C C28 0.40157(17) 0.7291(7) 0.13951(15) 0.0318(11) Uani d . 1 1
C C29 0.42965(17) 0.8779(8) 0.13527(17) 0.0414(13) Uani d . 1 1
H H29 0.4256 0.9248 0.1069 0.050 Uiso calc R 1 1
C C30 0.46327(19) 0.9576(8) 0.17205(18) 0.0502(14) Uani d . 1 1
H H30 0.4826 1.0563 0.1688 0.060 Uiso calc R 1 1
C C31 0.4681(2) 0.8909(9) 0.21363(18) 0.0572(17) Uani d . 1 1
C C32 0.4408(3) 0.7453(9) 0.21871(19) 0.078(2) Uani d . 1 1
H H32 0.4447 0.7002 0.2472 0.094 Uiso calc R 1 1
C C33 0.4070(2) 0.6642(8) 0.18155(18) 0.0624(18) Uani d . 1 1
H H33 0.3879 0.5652 0.1851 0.075 Uiso calc R 1 1

loop_
_atom_site_aniso_label
_atom_site_aniso_U_11
_atom_site_aniso_U_22
_atom_site_aniso_U_33
_atom_site_aniso_U_12
_atom_site_aniso_U_13
_atom_site_aniso_U_23
Cd1 0.01983(18) 0.0412(2) 0.0273(2) -0.00041(17) 0.00838(13) -0.00007(17)
N1 0.0235(19) 0.040(3) 0.028(2) 0.0058(18) 0.0120(17) 0.0039(18)
N2 0.0222(19) 0.038(3) 0.032(2) 0.0040(18) 0.0123(17) 0.0012(18)
N3 0.0226(19) 0.032(3) 0.031(2) 0.0021(17) 0.0163(17) 0.0016(18)
N4 0.0228(19) 0.035(3) 0.030(2) 0.0053(17) 0.0094(16) -0.0018(17)
N5 0.026(2) 0.041(3) 0.034(2) 0.0002(19) 0.0129(18) -0.0012(19)
O1 0.046(2) 0.036(2) 0.0262(18) 0.0050(17) 0.0135(15) 0.0043(15)
O2 0.0327(17) 0.047(2) 0.0252(17) -0.0099(17) 0.0040(14) -0.0013(16)
O3 0.102(4) 0.046(3) 0.071(3) 0.013(3) -0.003(3) -0.005(2)
O4 0.048(2) 0.051(3) 0.055(3) 0.000(2) 0.0047(19) -0.0138(19)
O5 0.114(4) 0.090(4) 0.027(2) -0.057(3) 0.018(2) -0.007(2)
O6 0.0272(16) 0.051(2) 0.0250(18) 0.0008(16) 0.0097(14) 0.0039(16)
O7 0.0352(18) 0.042(3) 0.0345(19) -0.0109(17) 0.0066(15) -0.0044(16)
O8 0.103(5) 0.037(4) 0.072(4) 0.000 -0.055(4) 0.000
C1 0.021(2) 0.027(3) 0.039(3) 0.001(2) 0.013(2) -0.003(2)
C2 0.024(2) 0.021(3) 0.033(3) 0.001(2) 0.012(2) 0.002(2)
C3 0.025(2) 0.037(3) 0.027(2) 0.002(2) 0.008(2) 0.002(2)
C4 0.025(2) 0.028(3) 0.030(3) 0.005(2) 0.0101(19) 0.004(2)
C5 0.033(3) 0.060(4) 0.033(3) 0.013(3) 0.016(2) 0.006(3)
C6 0.044(3) 0.070(4) 0.032(3) 0.019(3) 0.020(2) 0.022(3)
C7 0.034(3) 0.040(4) 0.040(3) 0.014(2) 0.011(2) 0.009(2)
C8 0.026(2) 0.042(3) 0.032(3) 0.005(2) 0.010(2) 0.001(2)
C9 0.031(3) 0.050(4) 0.030(3) 0.006(2) 0.015(2) 0.005(2)
C10 0.026(2) 0.028(3) 0.030(3) -0.003(2) 0.012(2) -0.004(2)
C11 0.026(2) 0.044(4) 0.038(3) 0.000(2) 0.011(2) 0.001(2)
C12 0.038(3) 0.047(4) 0.041(3) 0.007(3) 0.021(2) 0.008(3)
C13 0.021(2) 0.034(3) 0.028(3) 0.009(2) 0.007(2) 0.001(2)
C14 0.027(2) 0.033(3) 0.028(2) 0.001(2) 0.009(2) 0.001(2)
C15 0.031(2) 0.036(3) 0.025(2) 0.001(2) 0.011(2) 0.004(2)
C16 0.036(3) 0.039(3) 0.032(3) -0.010(2) 0.007(2) -0.002(2)
C17 0.067(4) 0.055(4) 0.025(3) -0.019(3) 0.012(3) 0.000(3)
C18 0.072(4) 0.075(5) 0.033(3) -0.032(4) 0.022(3) -0.003(3)
C19 0.047(3) 0.053(4) 0.040(3) -0.025(3) 0.016(3) -0.006(3)
C20 0.054(4) 0.049(4) 0.043(3) -0.003(3) 0.020(3) -0.003(3)
C21 0.046(3) 0.045(4) 0.031(3) 0.001(3) 0.016(2) -0.003(3)
C22 0.070(4) 0.059(4) 0.045(3) 0.013(3) 0.008(3) -0.004(3)
C23 0.058(4) 0.090(6) 0.049(4) 0.002(4) 0.003(3) -0.010(4)
C24 0.075(4) 0.063(5) 0.028(3) -0.025(4) 0.020(3) -0.007(3)
C25 0.086(4) 0.050(4) 0.034(3) -0.010(4) 0.012(3) -0.001(3)
C26 0.058(4) 0.052(4) 0.039(3) -0.001(3) 0.004(3) 0.001(3)
C27 0.017(2) 0.042(3) 0.028(3) 0.005(2) 0.0072(19) -0.006(2)
C28 0.031(2) 0.032(3) 0.028(3) 0.003(2) 0.002(2) 0.004(2)
C29 0.035(3) 0.047(4) 0.041(3) -0.002(3) 0.010(2) 0.001(3)
C30 0.037(3) 0.047(4) 0.058(4) -0.013(3) 0.002(3) 0.000(3)
C31 0.053(3) 0.043(4) 0.048(4) 0.001(3) -0.024(3) -0.008(3)
C32 0.115(5) 0.062(5) 0.028(3) -0.024(4) -0.019(3) 0.014(3)
C33 0.077(4) 0.056(4) 0.039(3) -0.030(4) -0.003(3) 0.010(3)

loop_
_atom_type_symbol
_atom_type_description
_atom_type_scat_dispersion_real
_atom_type_scat_dispersion_imag
_atom_type_scat_source
C C 0.0033 0.0016 'International Tables Vol C Tables 4.2.6.8 and 6.1.1.4'
H H 0.0000 0.0000 'International Tables Vol C Tables 4.2.6.8 and 6.1.1.4'
N N 0.0061 0.0033 'International Tables Vol C Tables 4.2.6.8 and 6.1.1.4'
O O 0.0106 0.0060 'International Tables Vol C Tables 4.2.6.8 and 6.1.1.4'
Cd Cd -0.8075 1.2024 'International Tables Vol C Tables 4.2.6.8 and 6.1.1.4'

loop_
_geom_angle_atom_site_label_1
_geom_angle_atom_site_label_2
_geom_angle_atom_site_label_3
_geom_angle_site_symmetry_1
_geom_angle_site_symmetry_3
_geom_angle
O2 Cd1 N4 7 . 107.04(12)
O2 Cd1 O7 7 . 142.22(12)
N4 Cd1 O7 . . 84.49(12)
O2 Cd1 N5 7 . 85.60(12)
N4 Cd1 N5 . . 164.75(14)
O7 Cd1 N5 . . 90.63(12)
O2 Cd1 O1 7 . 122.85(11)
N4 Cd1 O1 . . 86.32(12)
O7 Cd1 O1 . . 93.13(11)
N5 Cd1 O1 . . 79.51(12)
O2 Cd1 O6 7 . 89.69(11)
N4 Cd1 O6 . . 110.55(11)
O7 Cd1 O6 . . 52.96(10)
N5 Cd1 O6 . . 77.29(12)
O1 Cd1 O6 . . 138.01(10)
O2 Cd1 O1 7 7 52.89(11)
N4 Cd1 O1 . 7 83.49(11)
O7 Cd1 O1 . 7 163.63(11)
N5 Cd1 O1 . 7 98.13(11)
O1 Cd1 O1 . 7 75.05(11)
O6 Cd1 O1 . 7 142.57(10)
C2 N1 N2 . . 109.9(3)
C2 N1 H1 . . 125.0
N2 N1 H1 . . 125.0
C1 N2 N1 . . 101.4(3)
C2 N3 C1 . . 103.2(3)
C7 N4 C3 . . 117.8(4)
C7 N4 Cd1 . . 120.6(3)
C3 N4 Cd1 . . 121.5(3)
C12 N5 C8 . . 116.4(4)
C12 N5 Cd1 . . 116.9(3)
C8 N5 Cd1 . . 125.9(3)
C13 O1 Cd1 . . 148.0(3)
C13 O1 Cd1 . 7 84.6(3)
Cd1 O1 Cd1 . 7 104.95(11)
C13 O2 Cd1 . 7 100.0(3)
C20 O4 H4 . . 109.5
C17 O5 C24 . . 118.5(4)
C27 O6 Cd1 . . 85.8(3)
C27 O7 Cd1 . . 99.5(3)
C31 O8 C31 . 2_655 118.4(6)
N2 C1 N3 . . 115.3(4)
N2 C1 C10 . 3_455 123.5(4)
N3 C1 C10 . 3_455 121.2(4)
N3 C2 N1 . . 110.2(4)
N3 C2 C4 . . 123.9(4)
N1 C2 C4 . . 125.9(4)
N4 C3 C4 . . 122.7(4)
N4 C3 H3 . . 118.6
C4 C3 H3 . . 118.6
C3 C4 C5 . . 118.0(4)
C3 C4 C2 . . 122.7(4)
C5 C4 C2 . . 119.3(4)
C6 C5 C4 . . 119.2(4)
C6 C5 H5 . . 120.4
C4 C5 H5 . . 120.4
C5 C6 C7 . . 119.4(4)
C5 C6 H6 . . 120.3
C7 C6 H6 . . 120.3
N4 C7 C6 . . 122.8(4)
N4 C7 H7 . . 118.6
C6 C7 H7 . . 118.6
N5 C8 C9 . . 122.9(4)
N5 C8 H8 . . 118.5
C9 C8 H8 . . 118.5
C10 C9 C8 . . 119.6(4)
C10 C9 H9 . . 120.2
C8 C9 H9 . . 120.2
C9 C10 C11 . . 118.1(4)
C9 C10 C1 . 3_545 123.8(4)
C11 C10 C1 . 3_545 118.1(4)
C12 C11 C10 . . 118.7(5)
C12 C11 H11 . . 120.6
C10 C11 H11 . . 120.6
N5 C12 C11 . . 124.3(4)
N5 C12 H12 . . 117.8
C11 C12 H12 . . 117.8
O2 C13 O1 . . 121.4(4)
O2 C13 C14 . . 119.1(4)
O1 C13 C14 . . 119.5(4)
C19 C14 C15 . . 118.6(4)
C19 C14 C13 . . 121.0(4)
C15 C14 C13 . . 120.3(4)
C16 C15 C14 . . 121.2(4)
C16 C15 H15 . . 119.4
C14 C15 H15 . . 119.4
C17 C16 C15 . . 119.5(4)
C17 C16 H16 . . 120.3
C15 C16 H16 . . 120.3
C16 C17 C18 . . 120.4(5)
C16 C17 O5 . . 123.1(5)
C18 C17 O5 . . 116.4(5)
C17 C18 C19 . . 120.0(5)
C17 C18 H18 . . 120.0
C19 C18 H18 . . 120.0
C14 C19 C18 . . 120.2(5)
C14 C19 H19 . . 119.9
C18 C19 H19 . . 119.9
O3 C20 O4 . . 123.1(5)
O3 C20 C21 . . 124.0(6)
O4 C20 C21 . . 112.8(5)
C26 C21 C22 . . 118.3(5)
C26 C21 C20 . . 122.4(5)
C22 C21 C20 . . 119.3(6)
C23 C22 C21 . . 120.1(6)
C23 C22 H22 . . 120.0
C21 C22 H22 . . 120.0
C24 C23 C22 . . 119.8(6)
C24 C23 H23 . . 120.1
C22 C23 H23 . . 120.1
C23 C24 C25 . . 120.8(6)
C23 C24 O5 . . 121.7(6)
C25 C24 O5 . . 117.4(6)
C26 C25 C24 . . 118.2(6)
C26 C25 H25 . . 120.9
C24 C25 H25 . . 120.9
C21 C26 C25 . . 122.8(5)
C21 C26 H26 . . 118.6
C25 C26 H26 . . 118.6
O7 C27 O6 . . 121.7(4)
O7 C27 C28 . . 119.0(4)
O6 C27 C28 . . 119.2(5)
C33 C28 C29 . . 118.8(5)
C33 C28 C27 . . 120.3(5)
C29 C28 C27 . . 120.8(4)
C30 C29 C28 . . 121.0(5)
C30 C29 H29 . . 119.5
C28 C29 H29 . . 119.5
C31 C30 C29 . . 119.3(5)
C31 C30 H30 . . 120.4
C29 C30 H30 . . 120.4
C32 C31 C30 . . 120.8(5)
C32 C31 O8 . . 122.7(5)
C30 C31 O8 . . 116.4(6)
C31 C32 C33 . . 119.9(5)
C31 C32 H32 . . 120.0
C33 C32 H32 . . 120.0
C28 C33 C32 . . 120.1(6)
C28 C33 H33 . . 119.9
C32 C33 H33 . . 119.9

loop_
_geom_bond_atom_site_label_1
_geom_bond_atom_site_label_2
_geom_bond_site_symmetry_2
_geom_bond_distance
_geom_bond_publ_flag
Cd1 O1 . 2.391(4) y
Cd1 O1 7 2.598(3) y
Cd1 O2 7 2.274(3) y
Cd1 O6 . 2.595(3) y
Cd1 O7 . 2.311(3) y
Cd1 N4 . 2.310(3) y
Cd1 N5 . 2.366(3) y
N1 C2 . 1.339(5) ?
N1 N2 . 1.361(4) ?
N1 H1 . 0.8600 ?
N2 C1 . 1.333(5) ?
N3 C2 . 1.316(5) ?
N3 C1 . 1.339(5) ?
N4 C7 . 1.334(6) ?
N4 C3 . 1.337(5) ?
N5 C12 . 1.338(6) ?
N5 C8 . 1.337(5) ?
O1 C13 . 1.260(5) ?
O1 Cd1 7 2.598(3) ?
O2 C13 . 1.250(5) ?
O2 Cd1 7 2.274(3) ?
O3 C20 . 1.205(7) ?
O4 C20 . 1.315(6) ?
O4 H4 . 0.8200 ?
O5 C17 . 1.379(6) ?
O5 C24 . 1.391(7) ?
O6 C27 . 1.268(5) ?
O7 C27 . 1.253(5) ?
O8 C31 . 1.397(6) ?
O8 C31 2_655 1.397(6) ?
C1 C10 3_455 1.488(5) ?
C2 C4 . 1.472(6) ?
C3 C4 . 1.383(5) ?
C3 H3 . 0.9300 ?
C4 C5 . 1.385(6) ?
C5 C6 . 1.361(6) ?
C5 H5 . 0.9300 ?
C6 C7 . 1.367(6) ?
C6 H6 . 0.9300 ?
C7 H7 . 0.9300 ?
C8 C9 . 1.388(6) ?
C8 H8 . 0.9300 ?
C9 C10 . 1.372(6) ?
C9 H9 . 0.9300 ?
C10 C11 . 1.380(6) ?
C10 C1 3_545 1.488(5) ?
C11 C12 . 1.373(6) ?
C11 H11 . 0.9300 ?
C12 H12 . 0.9300 ?
C13 C14 . 1.493(6) ?
C14 C19 . 1.383(6) ?
C14 C15 . 1.384(6) ?
C15 C16 . 1.381(6) ?
C15 H15 . 0.9300 ?
C16 C17 . 1.368(6) ?
C16 H16 . 0.9300 ?
C17 C18 . 1.373(7) ?
C18 C19 . 1.388(7) ?
C18 H18 . 0.9300 ?
C19 H19 . 0.9300 ?
C20 C21 . 1.490(8) ?
C21 C26 . 1.355(7) ?
C21 C22 . 1.388(7) ?
C22 C23 . 1.381(8) ?
C22 H22 . 0.9300 ?
C23 C24 . 1.364(9) ?
C23 H23 . 0.9300 ?
C24 C25 . 1.378(8) ?
C25 C26 . 1.369(8) ?
C25 H25 . 0.9300 ?
C26 H26 . 0.9300 ?
C27 C28 . 1.501(6) ?
C28 C33 . 1.369(7) ?
C28 C29 . 1.378(7) ?
C29 C30 . 1.365(7) ?
C29 H29 . 0.9300 ?
C30 C31 . 1.364(8) ?
C30 H30 . 0.9300 ?
C31 C32 . 1.355(8) ?
C32 C33 . 1.379(7) ?
C32 H32 . 0.9300 ?
C33 H33 . 0.9300 ?

loop_
_geom_hbond_atom_site_label_D
_geom_hbond_atom_site_label_H
_geom_hbond_atom_site_label_A
_geom_hbond_site_symmetry_A
_geom_hbond_distance_DH
_geom_hbond_distance_HA
_geom_hbond_distance_DA
_geom_hbond_angle_DHA
N1 H1 O6 7_565 0.86 1.85 2.695(5) 169
O4 H4 N2 8_566 0.82 2.06 2.848(5) 162
C3 H3 O6 7_565 0.93 2.40 3.285(5) 158
C25 H25 O3 1_545 0.93 2.37 3.238(8) 154

loop_
_geom_torsion_atom_site_label_1
_geom_torsion_atom_site_label_2
_geom_torsion_atom_site_label_3
_geom_torsion_atom_site_label_4
_geom_torsion_site_symmetry_1
_geom_torsion_site_symmetry_4
_geom_torsion
C2 N1 N2 C1 . . 0.6(5)
O2 Cd1 N4 C7 7 . -175.1(3)
O7 Cd1 N4 C7 . . -31.9(4)
N5 Cd1 N4 C7 . . 39.9(7)
O1 Cd1 N4 C7 . . 61.6(4)
O6 Cd1 N4 C7 . . -78.9(4)
O1 Cd1 N4 C7 7 . 136.9(4)
O2 Cd1 N4 C3 7 . 6.3(4)
O7 Cd1 N4 C3 . . 149.5(4)
N5 Cd1 N4 C3 . . -138.7(5)
O1 Cd1 N4 C3 . . -117.0(4)
O6 Cd1 N4 C3 . . 102.5(3)
O1 Cd1 N4 C3 7 . -41.7(3)
O2 Cd1 N5 C12 7 . 173.7(4)
N4 Cd1 N5 C12 . . -39.6(7)
O7 Cd1 N5 C12 . . 31.4(4)
O1 Cd1 N5 C12 . . -61.7(4)
O6 Cd1 N5 C12 . . 83.1(4)
O1 Cd1 N5 C12 7 . -134.7(4)
O2 Cd1 N5 C8 7 . 4.4(4)
N4 Cd1 N5 C8 . . 151.1(5)
O7 Cd1 N5 C8 . . -137.9(4)
O1 Cd1 N5 C8 . . 129.0(4)
O6 Cd1 N5 C8 . . -86.2(4)
O1 Cd1 N5 C8 7 . 56.0(4)
O2 Cd1 O1 C13 7 . -127.7(5)
N4 Cd1 O1 C13 . . -19.8(5)
O7 Cd1 O1 C13 . . 64.5(5)
N5 Cd1 O1 C13 . . 154.5(5)
O6 Cd1 O1 C13 . . 97.2(5)
O1 Cd1 O1 C13 7 . -104.0(6)
O2 Cd1 O1 Cd1 7 7 -23.70(16)
N4 Cd1 O1 Cd1 . 7 84.24(12)
O7 Cd1 O1 Cd1 . 7 168.50(11)
N5 Cd1 O1 Cd1 . 7 -101.44(13)
O6 Cd1 O1 Cd1 . 7 -158.75(10)
O1 Cd1 O1 Cd1 7 7 0.0
O2 Cd1 O6 C27 7 . 173.6(2)
N4 Cd1 O6 C27 . . 65.5(3)
O7 Cd1 O6 C27 . . -0.2(2)
N5 Cd1 O6 C27 . . -100.8(3)
O1 Cd1 O6 C27 . . -42.8(3)
O1 Cd1 O6 C27 7 . 172.4(2)
O2 Cd1 O7 C27 7 . -9.9(4)
N4 Cd1 O7 C27 . . -120.8(3)
N5 Cd1 O7 C27 . . 73.7(3)
O1 Cd1 O7 C27 . . 153.3(3)
O6 Cd1 O7 C27 . . 0.2(2)
O1 Cd1 O7 C27 7 . -163.7(3)
N1 N2 C1 N3 . . -0.4(5)
N1 N2 C1 C10 . 3_455 178.9(4)
C2 N3 C1 N2 . . 0.0(5)
C2 N3 C1 C10 . 3_455 -179.3(4)
C1 N3 C2 N1 . . 0.4(5)
C1 N3 C2 C4 . . 179.7(4)
N2 N1 C2 N3 . . -0.7(5)
N2 N1 C2 C4 . . 180.0(4)
C7 N4 C3 C4 . . 0.1(7)
Cd1 N4 C3 C4 . . 178.7(3)
N4 C3 C4 C5 . . -1.7(7)
N4 C3 C4 C2 . . -179.6(4)
N3 C2 C4 C3 . . 177.5(4)
N1 C2 C4 C3 . . -3.3(7)
N3 C2 C4 C5 . . -0.4(7)
N1 C2 C4 C5 . . 178.8(5)
C3 C4 C5 C6 . . 1.7(8)
C2 C4 C5 C6 . . 179.8(5)
C4 C5 C6 C7 . . -0.4(8)
C3 N4 C7 C6 . . 1.4(7)
Cd1 N4 C7 C6 . . -177.3(4)
C5 C6 C7 N4 . . -1.3(9)
C12 N5 C8 C9 . . -1.8(7)
Cd1 N5 C8 C9 . . 167.5(4)
N5 C8 C9 C10 . . 0.3(8)
C8 C9 C10 C11 . . 0.9(7)
C8 C9 C10 C1 . 3_545 -177.2(4)
C9 C10 C11 C12 . . -0.5(7)
C1 C10 C11 C12 3_545 . 177.7(5)
C8 N5 C12 C11 . . 2.2(8)
Cd1 N5 C12 C11 . . -168.1(4)
C10 C11 C12 N5 . . -1.1(8)
Cd1 O2 C13 O1 7 . -12.0(5)
Cd1 O2 C13 C14 7 . 165.8(3)
Cd1 O1 C13 O2 . . 120.0(5)
Cd1 O1 C13 O2 7 . 10.3(4)
Cd1 O1 C13 C14 . . -57.7(7)
Cd1 O1 C13 C14 7 . -167.4(4)
O2 C13 C14 C19 . . -17.1(7)
O1 C13 C14 C19 . . 160.7(5)
O2 C13 C14 C15 . . 167.4(4)
O1 C13 C14 C15 . . -14.9(6)
C19 C14 C15 C16 . . -1.5(7)
C13 C14 C15 C16 . . 174.1(4)
C14 C15 C16 C17 . . -1.4(8)
C15 C16 C17 C18 . . 3.6(9)
C15 C16 C17 O5 . . -179.4(5)
C24 O5 C17 C16 . . 20.8(9)
C24 O5 C17 C18 . . -162.1(6)
C16 C17 C18 C19 . . -2.8(10)
O5 C17 C18 C19 . . 180.0(5)
C15 C14 C19 C18 . . 2.3(8)
C13 C14 C19 C18 . . -173.3(5)
C17 C18 C19 C14 . . -0.2(9)
O3 C20 C21 C26 . . -172.0(6)
O4 C20 C21 C26 . . 5.8(7)
O3 C20 C21 C22 . . 5.8(8)
O4 C20 C21 C22 . . -176.4(5)
C26 C21 C22 C23 . . 0.8(8)
C20 C21 C22 C23 . . -177.1(5)
C21 C22 C23 C24 . . -1.3(9)
C22 C23 C24 C25 . . 0.6(9)
C22 C23 C24 O5 . . 176.2(5)
C17 O5 C24 C23 . . 59.4(8)
C17 O5 C24 C25 . . -124.9(6)
C23 C24 C25 C26 . . 0.6(9)
O5 C24 C25 C26 . . -175.2(5)
C22 C21 C26 C25 . . 0.4(9)
C20 C21 C26 C25 . . 178.3(5)
C24 C25 C26 C21 . . -1.1(9)
Cd1 O7 C27 O6 . . -0.4(5)
Cd1 O7 C27 C28 . . 178.6(3)
Cd1 O6 C27 O7 . . 0.4(4)
Cd1 O6 C27 C28 . . -178.6(4)
O7 C27 C28 C33 . . -5.0(7)
O6 C27 C28 C33 . . 174.0(5)
O7 C27 C28 C29 . . 178.2(4)
O6 C27 C28 C29 . . -2.8(7)
C33 C28 C29 C30 . . 1.5(8)
C27 C28 C29 C30 . . 178.3(4)
C28 C29 C30 C31 . . -1.5(8)
C29 C30 C31 C32 . . 1.1(9)
C29 C30 C31 O8 . . -175.0(5)
C31 O8 C31 C32 2_655 . 43.9(5)
C31 O8 C31 C30 2_655 . -140.1(6)
C30 C31 C32 C33 . . -0.8(11)
O8 C31 C32 C33 . . 175.0(6)
C29 C28 C33 C32 . . -1.2(9)
C27 C28 C33 C32 . . -178.0(5)
C31 C32 C33 C28 . . 0.8(11)

_cod_database_fobs_code 1543659
